data_1543616
loop_
_publ_author_name
'Stauber, Julia'
'Mueller, Peter'
'Dai, Yizhe'
'Wu, Gang'
'Nocera, Daniel G.'
'Cummins, Christopher'

_publ_section_title
;
 Multi-electron reactivity of a cofacial di-tin(II) cryptand: Partial
 reduction of sulfur and selenium and reversible generation of
 S3&#x25CF;&#x2212;
;
_journal_name_full 'Chem. Sci.'
_journal_paper_doi 10.1039/C6SC01754A
_journal_year 2016
_chemical_formula_sum 'C84 H132 K2 N12 O18 Sn2'
_chemical_formula_weight 1913.59
_chemical_name_systematic '[K(Kryptofix-2,2,2]2[Sn2(mBDCA-5t)]'
_space_group_crystal_system hexagonal
_space_group_IT_number 176
_space_group_name_Hall '-P 6c'
_space_group_name_H-M_alt 'P 63/m'
_symmetry_space_group_name_Hall '-P 6c'
_symmetry_space_group_name_H-M 'P 63/m'
_atom_sites_solution_hydrogens geom
_audit_creation_method SHELXL-2014/7
_audit_update_record
;
2016-03-26 deposited with the CCDC.
2016-07-06 downloaded from the CCDC.
;
_cell_angle_alpha 90
_cell_angle_beta 90
_cell_angle_gamma 120
_cell_formula_units_Z 2
_cell_length_a 13.1963(19)
_cell_length_b 13.1963(19)
_cell_length_c 29.806(5)
_cell_measurement_reflns_used 9780
_cell_measurement_temperature 100(2)
_cell_measurement_theta_max 29.56
_cell_measurement_theta_min 2.25
_cell_volume 4495.1(12)
_computing_structure_refinement 'SHELXL-2014/7 (Sheldrick, 2014)'
_diffrn_ambient_temperature 100(2)
_diffrn_detector_area_resol_mean 8.3
_diffrn_measured_fraction_theta_full 1.000
_diffrn_measured_fraction_theta_max 1.000
_diffrn_measurement_device_type 'Bruker Smart APEX2 CCD'
_diffrn_measurement_method '\f and \w scans'
_diffrn_radiation_type MoK\a
_diffrn_radiation_wavelength 0.71073
_diffrn_reflns_av_R_equivalents 0.0604
_diffrn_reflns_av_unetI/netI 0.0181
_diffrn_reflns_Laue_measured_fraction_full 1.000
_diffrn_reflns_Laue_measured_fraction_max 1.000
_diffrn_reflns_limit_h_max 19
_diffrn_reflns_limit_h_min -19
_diffrn_reflns_limit_k_max 19
_diffrn_reflns_limit_k_min -19
_diffrn_reflns_limit_l_max 43
_diffrn_reflns_limit_l_min -43
_diffrn_reflns_number 186032
_diffrn_reflns_point_group_measured_fraction_full 1.000
_diffrn_reflns_point_group_measured_fraction_max 1.000
_diffrn_reflns_theta_full 25.242
_diffrn_reflns_theta_max 31.504
_diffrn_reflns_theta_min 1.366
_diffrn_source 'I\mS micro-focus sealed tube, multilayer optics'
_exptl_absorpt_coefficient_mu 0.723
_exptl_absorpt_correction_T_max 0.6483
_exptl_absorpt_correction_T_min 0.5888
_exptl_absorpt_correction_type multi-scan
_exptl_absorpt_process_details 'SADABS (Sheldrick, 2009)'
_exptl_crystal_colour yellow
_exptl_crystal_density_diffrn 1.420
_exptl_crystal_density_method 'not measured'
_exptl_crystal_description plate
_exptl_crystal_F_000 2012
_exptl_crystal_recrystallization_method 'Re-crystallisation from solvent'
_exptl_crystal_size_max 0.257
_exptl_crystal_size_mid 0.177
_exptl_crystal_size_min 0.086
_refine_diff_density_max 1.307
_refine_diff_density_min -1.035
_refine_diff_density_rms 0.091
_refine_ls_extinction_method none
_refine_ls_goodness_of_fit_ref 1.047
_refine_ls_hydrogen_treatment constr
_refine_ls_matrix_type full
_refine_ls_number_parameters 274
_refine_ls_number_reflns 5098
_refine_ls_number_restraints 546
_refine_ls_restrained_S_all 1.001
_refine_ls_R_factor_all 0.0481
_refine_ls_R_factor_gt 0.0372
_refine_ls_shift/su_max 0.002
_refine_ls_shift/su_mean 0.000
_refine_ls_structure_factor_coef Fsqd
_refine_ls_weighting_details 'w=1/[\s^2^(Fo^2^)+(0.0490P)^2^+4.9624P] where P=(Fo^2^+2Fc^2^)/3'
_refine_ls_weighting_scheme calc
_refine_ls_wR_factor_gt 0.0931
_refine_ls_wR_factor_ref 0.1008
_reflns_Friedel_coverage 0.000
_reflns_number_gt 4179
_reflns_number_total 5098
_reflns_threshold_expression 'I > 2\s(I)'
_cod_data_source_file c6sc01754a2.cif
_cod_data_source_block Sn2
_cod_original_cell_volume 4495.0(15)
_cod_database_code 1543616
_shelx_shelxl_version_number 2014/7
_shelx_space_group_comment
;
The symmetry employed for this shelxl refinement is uniquely defined
by the following loop, which should always be used as a source of
symmetry information in preference to the above space-group names.
They are only intended as comments.
;
_shelx_estimated_absorpt_t_min 0.836
_shelx_estimated_absorpt_t_max 0.940
_solvent_exptl_crystal_recrystallization_method DMF/Et2O

loop_
_space_group_symop_operation_xyz
'x, y, z'
'-y, x-y, z'
'-x+y, -x, z'
'-x, -y, z+1/2'
'y, -x+y, z+1/2'
'x-y, x, z+1/2'
'-x, -y, -z'
'y, -x+y, -z'
'x-y, x, -z'
'x, y, -z-1/2'
'-y, x-y, -z-1/2'
'-x+y, -x, -z-1/2'

loop_
_atom_site_label
_atom_site_type_symbol
_atom_site_fract_x
_atom_site_fract_y
_atom_site_fract_z
_atom_site_U_iso_or_equiv
_atom_site_adp_type
_atom_site_occupancy
_atom_site_site_symmetry_order
_atom_site_calc_flag
_atom_site_refinement_flags_posn
_atom_site_refinement_flags_adp
_atom_site_refinement_flags_occupancy
_atom_site_disorder_assembly
_atom_site_disorder_group
Sn1 Sn 0.0000 1.0000 0.30934(2) 0.01654(7) Uani 1 3 d S T P . .
O1 O 0.25912(12) 0.93134(12) 0.36191(4) 0.0246(3) Uani 1 1 d . . . . .
N1 N 0.16625(14) 1.03462(14) 0.34383(5) 0.0212(3) Uani 1 1 d D . . . .
N2 N 0.0000 1.0000 0.41388(11) 0.0212(5) Uani 1 3 d S T P . .
C1 C 0.20248(16) 1.09635(16) 0.38678(6) 0.0214(3) Uani 1 1 d . . . . .
H1A H 0.2056 1.1727 0.3842 0.026 Uiso 1 1 calc R U . . .
H1B H 0.2819 1.1116 0.3945 0.026 Uiso 1 1 calc R U . . .
C2 C 0.11738(16) 1.02440(17) 0.42397(6) 0.0224(3) Uani 1 1 d . . . . .
H2A H 0.1173 0.9498 0.4276 0.027 Uiso 1 1 calc R U . . .
H2B H 0.1435 1.0678 0.4526 0.027 Uiso 1 1 calc R U . . .
C3 C 0.20202(15) 0.95694(15) 0.33563(6) 0.0193(3) Uani 1 1 d D U . . .
C4 C 0.1664(8) 0.8931(11) 0.2934(5) 0.0160(14) Uani 0.389(2) 1 d D U P A -1
C5 C 0.1943(11) 0.9544(6) 0.2532(5) 0.0155(11) Uani 0.389(2) 1 d D U P A -1
H5 H 0.2331 1.0374 0.2536 0.019 Uiso 0.389(2) 1 calc R U P A -1
C6 C 0.1655(15) 0.8949(11) 0.2119(5) 0.0149(16) Uani 0.389(2) 1 d D U P A -1
C7 C 0.1059(15) 0.7715(10) 0.2132(5) 0.0186(19) Uani 0.389(2) 1 d D U P A -1
H7 H 0.0878 0.7295 0.1857 0.022 Uiso 0.389(2) 1 calc R U P A -1
C8 C 0.0726(4) 0.7089(3) 0.2535(5) 0.0174(12) Uani 0.389(2) 1 d D U P A -1
C9 C 0.1068(13) 0.7717(10) 0.2934(5) 0.0163(18) Uani 0.389(2) 1 d D U P A -1
H9 H 0.0890 0.7309 0.3211 0.020 Uiso 0.389(2) 1 calc R U P A -1
C10 C -0.0036(3) 0.5748(3) 0.2508(7) 0.0236(8) Uani 0.389(2) 1 d D U P A -1
C11 C 0.007(2) 0.5165(17) 0.2935(6) 0.027(2) Uani 0.389(2) 1 d D U P A -1
H11A H 0.0883 0.5362 0.2976 0.041 Uiso 0.389(2) 1 calc R U P A -1
H11B H -0.0431 0.4314 0.2909 0.041 Uiso 0.389(2) 1 calc R U P A -1
H11C H -0.0182 0.5445 0.3194 0.041 Uiso 0.389(2) 1 calc R U P A -1
C12 C -0.1317(4) 0.5448(5) 0.2550(5) 0.0316(19) Uani 0.389(2) 1 d D U P A -1
H12A H -0.1829 0.4597 0.2547 0.047 Uiso 0.389(2) 1 calc R U P A -1
H12B H -0.1516 0.5793 0.2298 0.047 Uiso 0.389(2) 1 calc R U P A -1
H12C H -0.1423 0.5765 0.2833 0.047 Uiso 0.389(2) 1 calc R U P A -1
C13 C 0.0293(15) 0.5227(16) 0.2113(5) 0.027(2) Uani 0.389(2) 1 d D U P A -1
H13A H 0.1123 0.5462 0.2133 0.041 Uiso 0.389(2) 1 calc R U P A -1
H13B H 0.0147 0.5513 0.1831 0.041 Uiso 0.389(2) 1 calc R U P A -1
H13C H -0.0182 0.4371 0.2123 0.041 Uiso 0.389(2) 1 calc R U P A -1
C4A C 0.1779(14) 0.8998(18) 0.2923(7) 0.0160(14) Uani 0.111(2) 1 d D U P A -2
C5A C 0.197(4) 0.966(2) 0.2535(8) 0.0155(11) Uani 0.111(2) 1 d D U P A -2
H5A H 0.2235 1.0471 0.2551 0.019 Uiso 0.111(2) 1 calc R U P A -2
C6A C 0.176(5) 0.909(2) 0.2124(9) 0.0149(16) Uani 0.111(2) 1 d D U P A -2
C7A C 0.132(4) 0.789(2) 0.2113(11) 0.0186(19) Uani 0.111(2) 1 d D U P A -2
H7A H 0.1186 0.7511 0.1830 0.022 Uiso 0.111(2) 1 calc R U P A -2
C8A C 0.1065(13) 0.7201(11) 0.2503(10) 0.0174(12) Uani 0.111(2) 1 d D U P A -2
C9A C 0.133(3) 0.7799(19) 0.2911(10) 0.0163(18) Uani 0.111(2) 1 d D U P A -2
H9A H 0.1201 0.7379 0.3183 0.020 Uiso 0.111(2) 1 calc R U P A -2
C10A C 0.0704(10) 0.5895(9) 0.2487(10) 0.0249(17) Uani 0.111(2) 1 d D U P A -2
C11A C 0.009(5) 0.528(4) 0.2923(12) 0.027(2) Uani 0.111(2) 1 d D U P A -2
H11D H -0.0175 0.4441 0.2900 0.041 Uiso 0.111(2) 1 calc R U P A -2
H11E H -0.0593 0.5379 0.2972 0.041 Uiso 0.111(2) 1 calc R U P A -2
H11F H 0.0629 0.5618 0.3175 0.041 Uiso 0.111(2) 1 calc R U P A -2
C12A C 0.1795(11) 0.5766(12) 0.251(3) 0.0316(19) Uani 0.111(2) 1 d D U P A -2
H12D H 0.2397 0.6333 0.2310 0.047 Uiso 0.111(2) 1 calc R U P A -2
H12E H 0.1590 0.4971 0.2422 0.047 Uiso 0.111(2) 1 calc R U P A -2
H12F H 0.2095 0.5911 0.2820 0.047 Uiso 0.111(2) 1 calc R U P A -2
C13A C -0.018(2) 0.528(2) 0.2112(9) 0.022(4) Uani 0.111(2) 1 d D U P A -2
H13D H 0.0224 0.5486 0.1822 0.033 Uiso 0.111(2) 1 calc R U P A -2
H13E H -0.0773 0.5515 0.2118 0.033 Uiso 0.111(2) 1 calc R U P A -2
H13F H -0.0558 0.4427 0.2154 0.033 Uiso 0.111(2) 1 calc R U P A -2
K1 K 0.3333 0.6667 0.5115(3) 0.0177(5) Uani 0.87(4) 3 d S T P B 1
K1A K 0.3333 0.6667 0.5019(11) 0.0177(5) Uani 0.13(4) 3 d S T P B 2
N3 N 0.3333 0.6667 0.41002(9) 0.0184(5) Uani 1 3 d S T P B .
O12 O 0.13958(12) 0.65629(12) 0.46386(4) 0.0217(3) Uani 1 1 d . . . . .
O13 O 0.15334(13) 0.67754(13) 0.55766(4) 0.0258(3) Uani 1 1 d . . . . .
N4 N 0.3333 0.6667 0.61291(10) 0.0248(5) Uani 1 3 d S T P . .
C21 C 0.21704(16) 0.63841(17) 0.39351(6) 0.0218(3) Uani 1 1 d . . . . .
H21A H 0.1639 0.5528 0.3956 0.026 Uiso 1 1 calc R U . B 2
H21B H 0.2236 0.6603 0.3614 0.026 Uiso 1 1 calc R U . B 2
C22 C 0.16345(17) 0.69905(17) 0.41875(6) 0.0237(4) Uani 1 1 d . . . . .
H22A H 0.2180 0.7846 0.4188 0.028 Uiso 1 1 calc R U . B 2
H22B H 0.0900 0.6837 0.4039 0.028 Uiso 1 1 calc R U . B 2
C23 C 0.08103(18) 0.70453(18) 0.48840(7) 0.0255(4) Uani 1 1 d . . . . .
H23A H 0.0098 0.6905 0.4721 0.031 Uiso 1 1 calc R U . . .
H23B H 0.1330 0.7900 0.4919 0.031 Uiso 1 1 calc R U . . .
C24 C 0.04861(17) 0.64731(18) 0.53358(7) 0.0257(4) Uani 1 1 d . . . . .
H24A H 0.0016 0.6743 0.5502 0.031 Uiso 1 1 calc R U . . .
H24B H 0.0012 0.5613 0.5301 0.031 Uiso 1 1 calc R U . . .
C25 C 0.12814(18) 0.61826(19) 0.60002(7) 0.0277(4) Uani 1 1 d . . . . .
H25A H 0.1077 0.5358 0.5957 0.033 Uiso 1 1 calc R U . . .
H25B H 0.0612 0.6192 0.6146 0.033 Uiso 1 1 calc R U . . .
C26 C 0.23612(19) 0.6814(2) 0.62880(7) 0.0295(4) Uani 1 1 d . . . . .
H26A H 0.2616 0.7659 0.6292 0.035 Uiso 1 1 calc R U . . .
H26B H 0.2163 0.6519 0.6599 0.035 Uiso 1 1 calc R U . . .

loop_
_atom_site_aniso_label
_atom_site_aniso_U_11
_atom_site_aniso_U_22
_atom_site_aniso_U_33
_atom_site_aniso_U_23
_atom_site_aniso_U_13
_atom_site_aniso_U_12
Sn1 0.01692(8) 0.01692(8) 0.01577(10) 0.000 0.000 0.00846(4)
O1 0.0274(7) 0.0255(7) 0.0234(6) -0.0017(5) -0.0062(5) 0.0152(6)
N1 0.0228(7) 0.0225(7) 0.0197(7) -0.0039(5) -0.0027(5) 0.0124(6)
N2 0.0128(6) 0.0128(6) 0.0379(15) 0.000 0.000 0.0064(3)
C1 0.0212(8) 0.0206(8) 0.0210(8) -0.0034(6) -0.0031(6) 0.0093(7)
C2 0.0229(8) 0.0249(9) 0.0206(8) -0.0009(7) -0.0021(6) 0.0129(7)
C3 0.0187(7) 0.0204(8) 0.0174(7) 0.0003(6) 0.0004(6) 0.0088(6)
C4 0.015(3) 0.020(2) 0.014(2) 0.0022(15) 0.0004(15) 0.0096(18)
C5 0.0192(12) 0.0185(17) 0.010(3) -0.0048(16) 0.0008(16) 0.0106(16)
C6 0.021(4) 0.015(2) 0.010(3) 0.0013(16) 0.0028(15) 0.011(2)
C7 0.029(4) 0.016(2) 0.010(3) -0.0014(16) 0.002(2) 0.011(2)
C8 0.024(2) 0.0182(12) 0.010(3) 0.0038(16) 0.0027(18) 0.0103(13)
C9 0.020(3) 0.020(2) 0.009(3) 0.0014(16) 0.001(2) 0.0107(19)
C10 0.0314(17) 0.0175(13) 0.0188(17) 0.003(3) 0.002(3) 0.0098(12)
C11 0.036(5) 0.020(4) 0.020(3) 0.009(2) 0.005(3) 0.010(3)
C12 0.0320(17) 0.0305(19) 0.027(6) 0.002(2) 0.001(2) 0.0115(15)
C13 0.034(6) 0.021(4) 0.023(4) 0.001(3) 0.002(3) 0.012(4)
C4A 0.015(3) 0.020(2) 0.014(2) 0.0022(15) 0.0004(15) 0.0096(18)
C5A 0.0192(12) 0.0185(17) 0.010(3) -0.0048(16) 0.0008(16) 0.0106(16)
C6A 0.021(4) 0.015(2) 0.010(3) 0.0013(16) 0.0028(15) 0.011(2)
C7A 0.029(4) 0.016(2) 0.010(3) -0.0014(16) 0.002(2) 0.011(2)
C8A 0.024(2) 0.0182(12) 0.010(3) 0.0038(16) 0.0027(18) 0.0103(13)
C9A 0.020(3) 0.020(2) 0.009(3) 0.0014(16) 0.001(2) 0.0107(19)
C10A 0.031(3) 0.017(3) 0.021(3) 0.006(3) 0.004(3) 0.008(2)
C11A 0.036(5) 0.020(4) 0.020(3) 0.009(2) 0.005(3) 0.010(3)
C12A 0.0320(17) 0.0305(19) 0.027(6) 0.002(2) 0.001(2) 0.0115(15)
C13A 0.025(7) 0.017(7) 0.023(5) 0.003(5) 0.005(5) 0.010(5)
K1 0.02001(19) 0.02001(19) 0.0132(16) 0.000 0.000 0.01000(10)
K1A 0.02001(19) 0.02001(19) 0.0132(16) 0.000 0.000 0.01000(10)
N3 0.0164(7) 0.0164(7) 0.0223(12) 0.000 0.000 0.0082(3)
O12 0.0236(6) 0.0235(6) 0.0220(6) 0.0011(5) 0.0028(5) 0.0148(5)
O13 0.0214(6) 0.0305(7) 0.0251(7) 0.0026(5) 0.0044(5) 0.0126(6)
N4 0.0243(8) 0.0243(8) 0.0258(13) 0.000 0.000 0.0121(4)
C21 0.0212(8) 0.0251(9) 0.0186(8) -0.0016(6) -0.0029(6) 0.0113(7)
C22 0.0233(8) 0.0263(9) 0.0247(8) 0.0037(7) 0.0008(7) 0.0149(7)
C23 0.0239(9) 0.0258(9) 0.0309(9) -0.0033(7) 0.0007(7) 0.0156(8)
C24 0.0203(8) 0.0268(9) 0.0295(9) -0.0038(7) 0.0029(7) 0.0114(7)
C25 0.0278(9) 0.0313(10) 0.0260(9) 0.0040(7) 0.0063(7) 0.0163(8)
C26 0.0334(10) 0.0346(11) 0.0231(9) -0.0008(8) 0.0034(8) 0.0189(9)

loop_
_atom_type_symbol
_atom_type_description
_atom_type_scat_dispersion_real
_atom_type_scat_dispersion_imag
_atom_type_scat_source
C C 0.0033 0.0016 'International Tables Vol C Tables 4.2.6.8 and 6.1.1.4'
H H 0.0000 0.0000 'International Tables Vol C Tables 4.2.6.8 and 6.1.1.4'
N N 0.0061 0.0033 'International Tables Vol C Tables 4.2.6.8 and 6.1.1.4'
O O 0.0106 0.0060 'International Tables Vol C Tables 4.2.6.8 and 6.1.1.4'
K K 0.2009 0.2494 'International Tables Vol C Tables 4.2.6.8 and 6.1.1.4'
Sn Sn -0.6537 1.4246 'International Tables Vol C Tables 4.2.6.8 and 6.1.1.4'

loop_
_geom_angle_atom_site_label_1
_geom_angle_atom_site_label_2
_geom_angle_atom_site_label_3
_geom_angle
_geom_angle_site_symmetry_1
_geom_angle_site_symmetry_3
N1 Sn1 N1 100.82(5) . 2_675
N1 Sn1 N1 100.82(5) . 3_465
N1 Sn1 N1 100.82(5) 2_675 3_465
C3 N1 C1 116.15(15) . .
C3 N1 Sn1 116.02(12) . .
C1 N1 Sn1 121.74(11) . .
C2 N2 C2 115.80(10) . 3_465
C2 N2 C2 115.80(10) . 2_675
C2 N2 C2 115.80(10) 3_465 2_675
N1 C1 C2 110.82(15) . .
N1 C1 H1A 109.5 . .
C2 C1 H1A 109.5 . .
N1 C1 H1B 109.5 . .
C2 C1 H1B 109.5 . .
H1A C1 H1B 108.1 . .
N2 C2 C1 111.14(17) . .
N2 C2 H2A 109.4 . .
C1 C2 H2A 109.4 . .
N2 C2 H2B 109.4 . .
C1 C2 H2B 109.4 . .
H2A C2 H2B 108.0 . .
O1 C3 N1 125.58(17) . .
O1 C3 C4A 115.1(8) . .
N1 C3 C4A 119.2(8) . .
O1 C3 C4 116.8(4) . .
N1 C3 C4 117.6(4) . .
C9 C4 C5 120.3(11) . .
C9 C4 C3 120.1(11) . .
C5 C4 C3 119.6(10) . .
C4 C5 C6 120.7(5) . .
C4 C5 H5 119.6 . .
C6 C5 H5 119.6 . .
C5 C6 C7 117.4(10) . .
C8 C7 C6 122.3(10) . .
C8 C7 H7 118.9 . .
C6 C7 H7 118.9 . .
C9 C8 C7 118.1(4) . .
C9 C8 C10 124.0(10) . .
C7 C8 C10 117.9(10) . .
C4 C9 C8 121.1(10) . .
C4 C9 H9 119.5 . .
C8 C9 H9 119.5 . .
C11 C10 C13 107.3(7) . .
C11 C10 C12 99.6(15) . .
C13 C10 C12 118.0(12) . .
C11 C10 C8 111.5(11) . .
C13 C10 C8 112.7(10) . .
C12 C10 C8 107.1(4) . .
C10 C11 H11A 109.5 . .
C10 C11 H11B 109.5 . .
H11A C11 H11B 109.5 . .
C10 C11 H11C 109.5 . .
H11A C11 H11C 109.5 . .
H11B C11 H11C 109.5 . .
C10 C12 H12A 109.5 . .
C10 C12 H12B 109.5 . .
H12A C12 H12B 109.5 . .
C10 C12 H12C 109.5 . .
H12A C12 H12C 109.5 . .
H12B C12 H12C 109.5 . .
C10 C13 H13A 109.5 . .
C10 C13 H13B 109.5 . .
H13A C13 H13B 109.5 . .
C10 C13 H13C 109.5 . .
H13A C13 H13C 109.5 . .
H13B C13 H13C 109.5 . .
C9A C4A C5A 122(2) . .
C9A C4A C3 118.5(17) . .
C5A C4A C3 119.4(17) . .
C6A C5A C4A 118.3(17) . .
C6A C5A H5A 120.8 . .
C4A C5A H5A 120.8 . .
C5A C6A C7A 119.2(19) . .
C6A C7A C8A 123(2) . .
C6A C7A H7A 118.5 . .
C8A C7A H7A 118.5 . .
C9A C8A C7A 116.4(14) . .
C9A C8A C10A 120.7(16) . .
C7A C8A C10A 122.2(17) . .
C4A C9A C8A 120.9(18) . .
C4A C9A H9A 119.5 . .
C8A C9A H9A 119.5 . .
C13A C10A C12A 119(2) . .
C13A C10A C11A 106(2) . .
C12A C10A C11A 100(3) . .
C13A C10A C8A 110.4(13) . .
C12A C10A C8A 109.8(10) . .
C11A C10A C8A 110.6(18) . .
C10A C11A H11D 109.5 . .
C10A C11A H11E 109.5 . .
H11D C11A H11E 109.5 . .
C10A C11A H11F 109.5 . .
H11D C11A H11F 109.5 . .
H11E C11A H11F 109.5 . .
C10A C12A H12D 109.5 . .
C10A C12A H12E 109.5 . .
H12D C12A H12E 109.5 . .
C10A C12A H12F 109.5 . .
H12D C12A H12F 109.5 . .
H12E C12A H12F 109.5 . .
C10A C13A H13D 109.5 . .
C10A C13A H13E 109.5 . .
H13D C13A H13E 109.5 . .
C10A C13A H13F 109.5 . .
H13D C13A H13F 109.5 . .
H13E C13A H13F 109.5 . .
O13 K1 O13 98.1(2) 3_565 .
O13 K1 O13 98.1(2) 3_565 2_665
O13 K1 O13 98.1(2) . 2_665
O13 K1 O12 133.14(4) 3_565 .
O13 K1 O12 59.24(4) . .
O13 K1 O12 123.71(4) 2_665 .
O13 K1 O12 59.24(4) 3_565 3_565
O13 K1 O12 123.71(4) . 3_565
O13 K1 O12 133.14(4) 2_665 3_565
O12 K1 O12 97.6(2) . 3_565
O13 K1 O12 123.71(4) 3_565 2_665
O13 K1 O12 133.14(4) . 2_665
O13 K1 O12 59.24(4) 2_665 2_665
O12 K1 O12 97.6(2) . 2_665
O12 K1 O12 97.6(2) 3_565 2_665
O13 K1 N4 60.68(16) 3_565 .
O13 K1 N4 60.68(16) . .
O13 K1 N4 60.68(16) 2_665 .
O12 K1 N4 119.68(16) . .
O12 K1 N4 119.68(16) 3_565 .
O12 K1 N4 119.68(16) 2_665 .
O13 K1 N3 119.32(16) 3_565 .
O13 K1 N3 119.32(16) . .
O13 K1 N3 119.32(16) 2_665 .
O12 K1 N3 60.32(16) . .
O12 K1 N3 60.32(16) 3_565 .
O12 K1 N3 60.32(16) 2_665 .
N4 K1 N3 180.0 . .
O12 K1A O12 104.0(7) . 3_565
O12 K1A O12 104.0(7) . 2_665
O12 K1A O12 104.0(7) 3_565 2_665
O12 K1A N3 65.5(6) . .
O12 K1A N3 65.5(6) 3_565 .
O12 K1A N3 65.5(6) 2_665 .
O12 K1A O13 132.2(2) . 3_565
O12 K1A O13 58.86(11) 3_565 3_565
O12 K1A O13 122.90(19) 2_665 3_565
N3 K1A O13 124.2(5) . 3_565
O12 K1A O13 122.90(19) . 2_665
O12 K1A O13 132.2(2) 3_565 2_665
O12 K1A O13 58.86(11) 2_665 2_665
N3 K1A O13 124.2(5) . 2_665
O13 K1A O13 91.6(7) 3_565 2_665
O12 K1A O13 58.86(11) . .
O12 K1A O13 122.90(19) 3_565 .
O12 K1A O13 132.2(2) 2_665 .
N3 K1A O13 124.2(5) . .
O13 K1A O13 91.6(7) 3_565 .
O13 K1A O13 91.6(7) 2_665 .
O12 K1A N4 114.5(6) . .
O12 K1A N4 114.5(6) 3_565 .
O12 K1A N4 114.5(6) 2_665 .
N3 K1A N4 180.0 . .
O13 K1A N4 55.8(5) 3_565 .
O13 K1A N4 55.8(5) 2_665 .
O13 K1A N4 55.8(5) . .
O12 K1A C22 22.4(2) . .
O12 K1A C22 85.1(6) 3_565 .
O12 K1A C22 97.6(8) 2_665 .
N3 K1A C22 45.1(4) . .
O13 K1A C22 129.6(2) 3_565 .
O13 K1A C22 137.6(2) 2_665 .
O13 K1A C22 79.26(15) . .
N4 K1A C22 134.9(4) . .
O12 K1A C22 97.6(8) . 3_565
O12 K1A C22 22.4(2) 3_565 3_565
O12 K1A C22 85.1(6) 2_665 3_565
N3 K1A C22 45.1(4) . 3_565
O13 K1A C22 79.26(15) 3_565 3_565
O13 K1A C22 129.6(2) 2_665 3_565
O13 K1A C22 137.6(2) . 3_565
N4 K1A C22 134.9(4) . 3_565
C22 K1A C22 75.6(6) . 3_565
O12 K1A C22 85.1(6) . 2_665
O12 K1A C22 97.6(8) 3_565 2_665
O12 K1A C22 22.4(2) 2_665 2_665
N3 K1A C22 45.1(4) . 2_665
O13 K1A C22 137.6(2) 3_565 2_665
O13 K1A C22 79.26(15) 2_665 2_665
O13 K1A C22 129.6(2) . 2_665
N4 K1A C22 134.9(4) . 2_665
C22 K1A C22 75.6(6) . 2_665
C22 K1A C22 75.6(6) 3_565 2_665
O12 K1A C21 42.8(4) . .
O12 K1A C21 81.6(7) 3_565 .
O12 K1A C21 74.8(7) 2_665 .
N3 K1A C21 23.2(2) . .
O13 K1A C21 138.8(6) 3_565 .
O13 K1A C21 126.4(4) 2_665 .
O13 K1A C21 101.7(3) . .
N4 K1A C21 156.8(2) . .
C22 K1A C21 24.79(19) . .
C22 K1A C21 64.6(5) 3_565 .
C22 K1A C21 52.4(4) 2_665 .
C21 N3 C21 109.40(12) . 3_565
C21 N3 C21 109.40(12) . 2_665
C21 N3 C21 109.40(12) 3_565 2_665
C21 N3 K1A 109.54(12) . .
C21 N3 K1A 109.54(12) 3_565 .
C21 N3 K1A 109.54(12) 2_665 .
C21 N3 K1 109.54(12) . .
C21 N3 K1 109.54(12) 3_565 .
C21 N3 K1 109.54(12) 2_665 .
C23 O12 C22 111.58(14) . .
C23 O12 K1A 117.8(5) . .
C22 O12 K1A 110.7(6) . .
C23 O12 K1 113.23(18) . .
C22 O12 K1 115.55(18) . .
C24 O13 C25 111.25(15) . .
C24 O13 K1 117.72(18) . .
C25 O13 K1 112.00(18) . .
C24 O13 K1A 113.1(5) . .
C25 O13 K1A 116.1(5) . .
C26 N4 C26 110.13(13) . 3_565
C26 N4 C26 110.13(13) . 2_665
C26 N4 C26 110.12(13) 3_565 2_665
C26 N4 K1 108.81(14) . .
C26 N4 K1 108.81(14) 3_565 .
C26 N4 K1 108.81(14) 2_665 .
C26 N4 K1A 108.81(14) . .
C26 N4 K1A 108.81(14) 3_565 .
C26 N4 K1A 108.81(14) 2_665 .
N3 C21 C22 113.92(15) . .
N3 C21 K1A 47.2(2) . .
C22 C21 K1A 77.35(19) . .
N3 C21 H21A 108.8 . .
C22 C21 H21A 108.8 . .
K1A C21 H21A 94.9 . .
N3 C21 H21B 108.8 . .
C22 C21 H21B 108.8 . .
K1A C21 H21B 152.5 . .
H21A C21 H21B 107.7 . .
O12 C22 C21 109.19(15) . .
O12 C22 K1A 46.9(3) . .
C21 C22 K1A 77.9(4) . .
O12 C22 H22A 109.8 . .
C21 C22 H22A 109.8 . .
K1A C22 H22A 89.6 . .
O12 C22 H22B 109.8 . .
C21 C22 H22B 109.8 . .
K1A C22 H22B 155.6 . .
H22A C22 H22B 108.3 . .
O12 C23 C24 108.56(16) . .
O12 C23 H23A 110.0 . .
C24 C23 H23A 110.0 . .
O12 C23 H23B 110.0 . .
C24 C23 H23B 110.0 . .
H23A C23 H23B 108.4 . .
O13 C24 C23 108.59(16) . .
O13 C24 H24A 110.0 . .
C23 C24 H24A 110.0 . .
O13 C24 H24B 110.0 . .
C23 C24 H24B 110.0 . .
H24A C24 H24B 108.4 . .
O13 C25 C26 107.58(17) . .
O13 C25 H25A 110.2 . .
C26 C25 H25A 110.2 . .
O13 C25 H25B 110.2 . .
C26 C25 H25B 110.2 . .
H25A C25 H25B 108.5 . .
N4 C26 C25 112.94(17) . .
N4 C26 H26A 109.0 . .
C25 C26 H26A 109.0 . .
N4 C26 H26B 109.0 . .
C25 C26 H26B 109.0 . .
H26A C26 H26B 107.8 . .

loop_
_geom_bond_atom_site_label_1
_geom_bond_atom_site_label_2
_geom_bond_distance
_geom_bond_site_symmetry_2
Sn1 N1 2.2531(16) .
Sn1 N1 2.2531(16) 2_675
Sn1 N1 2.2531(16) 3_465
O1 C3 1.245(2) .
N1 C3 1.348(2) .
N1 C1 1.463(2) .
N2 C2 1.447(2) .
N2 C2 1.447(2) 3_465
N2 C2 1.447(2) 2_675
C1 C2 1.525(3) .
C1 H1A 0.9900 .
C1 H1B 0.9900 .
C2 H2A 0.9900 .
C2 H2B 0.9900 .
C3 C4A 1.447(19) .
C3 C4 1.456(15) .
C4 C9 1.387(11) .
C4 C5 1.388(9) .
C5 C6 1.407(9) .
C5 H5 0.9500 .
C6 C7 1.411(11) .
C7 C8 1.398(9) .
C7 H7 0.9500 .
C8 C9 1.390(9) .
C8 C10 1.539(5) .
C9 H9 0.9500 .
C10 C11 1.527(12) .
C10 C13 1.532(11) .
C10 C12 1.536(6) .
C11 H11A 0.9800 .
C11 H11B 0.9800 .
C11 H11C 0.9800 .
C12 H12A 0.9800 .
C12 H12B 0.9800 .
C12 H12C 0.9800 .
C13 H13A 0.9800 .
C13 H13B 0.9800 .
C13 H13C 0.9800 .
C4A C9A 1.385(15) .
C4A C5A 1.393(15) .
C5A C6A 1.388(15) .
C5A H5A 0.9500 .
C6A C7A 1.398(15) .
C7A C8A 1.407(15) .
C7A H7A 0.9500 .
C8A C9A 1.394(15) .
C8A C10A 1.542(13) .
C9A H9A 0.9500 .
C10A C13A 1.525(14) .
C10A C12A 1.534(12) .
C10A C11A 1.534(15) .
C11A H11D 0.9800 .
C11A H11E 0.9800 .
C11A H11F 0.9800 .
C12A H12D 0.9800 .
C12A H12E 0.9800 .
C12A H12F 0.9800 .
C13A H13D 0.9800 .
C13A H13E 0.9800 .
C13A H13F 0.9800 .
K1 O13 2.810(5) 3_565
K1 O13 2.810(5) .
K1 O13 2.810(5) 2_665
K1 O12 2.867(5) .
K1 O12 2.867(5) 3_565
K1 O12 2.867(5) 2_665
K1 N4 3.023(9) .
K1 N3 3.024(9) .
K1A O12 2.737(13) .
K1A O12 2.737(13) 3_565
K1A O12 2.737(13) 2_665
K1A N3 2.74(3) .
K1A O13 2.961(18) 3_565
K1A O13 2.961(18) 2_665
K1A O13 2.961(18) .
K1A N4 3.31(3) .
K1A C22 3.51(2) .
K1A C22 3.51(2) 3_565
K1A C22 3.51(2) 2_665
K1A C21 3.52(3) .
N3 C21 1.471(2) .
N3 C21 1.471(2) 3_565
N3 C21 1.471(2) 2_665
O12 C23 1.424(2) .
O12 C22 1.431(2) .
O13 C24 1.426(2) .
O13 C25 1.434(2) .
N4 C26 1.469(2) .
N4 C26 1.469(2) 3_565
N4 C26 1.469(2) 2_665
C21 C22 1.507(3) .
C21 H21A 0.9900 .
C21 H21B 0.9900 .
C22 H22A 0.9900 .
C22 H22B 0.9900 .
C23 C24 1.498(3) .
C23 H23A 0.9900 .
C23 H23B 0.9900 .
C24 H24A 0.9900 .
C24 H24B 0.9900 .
C25 C26 1.508(3) .
C25 H25A 0.9900 .
C25 H25B 0.9900 .
C26 H26A 0.9900 .
C26 H26B 0.9900 .
